data_4135416
loop_
_publ_author_name
'Chandrachud, Preeti P.'
'Wojtas, Lukasz'
'Lopchuk, Justin M.'

_publ_section_title
;
 Decarboxylative Amination: Diazirines as Single and Double Electrophilic
 Nitrogen Transfer Reagents.
;
_journal_issue 52
_journal_name_full 'Journal of the American Chemical Society'
_journal_page_first 21743
_journal_page_last 21750
_journal_paper_doi 10.1021/jacs.0c09403
_journal_volume 142
_journal_year 2020
_chemical_formula_moiety 'C24 H28 F3 N3 O4'
_chemical_formula_sum 'C24 H28 F3 N3 O4'
_chemical_formula_weight 479.49
_space_group_crystal_system monoclinic
_space_group_IT_number 14
_space_group_name_Hall '-P 2yn'
_space_group_name_H-M_alt 'P 1 21/n 1'
_atom_sites_solution_hydrogens mixed
_audit_creation_date 2019-07-24
_audit_creation_method
;
Olex2 1.2
(compiled 2018.05.29 svn.r3508 for OlexSys, GUI svn.r5506)
;
_cell_angle_alpha 90
_cell_angle_beta 110.478(2)
_cell_angle_gamma 90
_cell_formula_units_Z 4
_cell_length_a 15.5602(5)
_cell_length_b 9.1547(3)
_cell_length_c 18.4847(7)
_cell_measurement_reflns_used 7723
_cell_measurement_temperature 100(2)
_cell_measurement_theta_max 79.44
_cell_measurement_theta_min 3.21
_cell_volume 2466.73(15)
_computing_cell_refinement 'SAINT V8.38A (?, 2016)'
_computing_data_reduction 'SAINT V8.38A (?, 2016)'
_computing_molecular_graphics 'Olex2 (Dolomanov et al., 2009)'
_computing_publication_material 'Olex2 (Dolomanov et al., 2009)'
_computing_structure_refinement 'XL (Sheldrick, 2008)'
_diffrn_ambient_temperature 99.99
_diffrn_measured_fraction_theta_full 1.000
_diffrn_measured_fraction_theta_max 0.985
_diffrn_measurement_device_type 'Bruker D8 Venture PHOTON II CPAD'
_diffrn_measurement_method 'omega scans'
_diffrn_radiation_monochromator mirrors
_diffrn_radiation_type CuK\a
_diffrn_radiation_wavelength 1.54178
_diffrn_reflns_av_R_equivalents 0.1177
_diffrn_reflns_av_unetI/netI 0.0557
_diffrn_reflns_Laue_measured_fraction_full 1.000
_diffrn_reflns_Laue_measured_fraction_max 0.985
_diffrn_reflns_limit_h_max 19
_diffrn_reflns_limit_h_min -19
_diffrn_reflns_limit_k_max 11
_diffrn_reflns_limit_k_min -11
_diffrn_reflns_limit_l_max 23
_diffrn_reflns_limit_l_min -23
_diffrn_reflns_number 37729
_diffrn_reflns_point_group_measured_fraction_full 1.000
_diffrn_reflns_point_group_measured_fraction_max 0.985
_diffrn_reflns_theta_full 67.679
_diffrn_reflns_theta_max 80.030
_diffrn_reflns_theta_min 3.208
_diffrn_source 'INCOATEC Imus micro-focus source'
_diffrn_standards_number 0
_exptl_absorpt_coefficient_mu 0.876
_exptl_absorpt_correction_T_max 1.0000
_exptl_absorpt_correction_T_min 0.7900
_exptl_absorpt_correction_type multi-scan
_exptl_absorpt_process_details
;
SADABS-2016/2 (Bruker,2016/2) was used for absorption correction.
wR2(int) was 0.1539 before and 0.0942 after correction.
The Ratio of minimum to maximum transmission is 0.7900.
The \l/2 correction factor is Not present.
;
_exptl_crystal_density_diffrn 1.291
_exptl_crystal_description needle
_exptl_crystal_F_000 1008
_exptl_crystal_size_max 0.29
_exptl_crystal_size_mid 0.03
_exptl_crystal_size_min 0.03
_refine_diff_density_max 0.256
_refine_diff_density_min -0.297
_refine_diff_density_rms 0.056
_refine_ls_extinction_method none
_refine_ls_goodness_of_fit_ref 1.029
_refine_ls_hydrogen_treatment mixed
_refine_ls_matrix_type full
_refine_ls_number_parameters 314
_refine_ls_number_reflns 5305
_refine_ls_number_restraints 0
_refine_ls_restrained_S_all 1.029
_refine_ls_R_factor_all 0.0763
_refine_ls_R_factor_gt 0.0525
_refine_ls_shift/su_max 0.000
_refine_ls_shift/su_mean 0.000
_refine_ls_structure_factor_coef Fsqd
_refine_ls_weighting_details 'w=1/[\s^2^(Fo^2^)+(0.0777P)^2^+0.3084P] where P=(Fo^2^+2Fc^2^)/3'
_refine_ls_weighting_scheme calc
_refine_ls_wR_factor_gt 0.1305
_refine_ls_wR_factor_ref 0.1466
_reflns_Friedel_coverage 0.000
_reflns_number_gt 3854
_reflns_number_total 5305
_reflns_threshold_expression 'I > 2\s(I)'
_cod_data_source_file ja0c09403_si_004.cif
_cod_data_source_block E
_cod_depositor_comments 'Adding full bibliography for 4135411--4135418.cif.'
_cod_original_cell_volume 2466.74(15)
_cod_database_code 4135416
_shelx_shelxl_version_number 2018/3
_shelx_space_group_comment
;
The symmetry employed for this shelxl refinement is uniquely defined
by the following loop, which should always be used as a source of
symmetry information in preference to the above space-group names.
They are only intended as comments.
;
_shelx_estimated_absorpt_t_max 0.974
_shelx_estimated_absorpt_t_min 0.785
_olex2_refinement_description
;
1. Fixed Uiso
 At 1.2 times of:
  All C(H) groups, All C(H,H) groups, All N(H) groups
 At 1.5 times of:
  All C(H,H,H) groups
2.a Ternary CH refined with riding coordinates:
 C14(H14)
2.b Secondary CH2 refined with riding coordinates:
 C19(H19A,H19B), C26(H26A,H26B), C27(H27A,H27B)
2.c Aromatic/amide H refined with riding coordinates:
 C1(H1), C2(H2), C3(H3), C4(H4), C5(H5), N15(H15), C21(H21), C22(H22),
 C23(H23), C24(H24), C25(H25)
2.d Idealised Me refined as rotating group:
 C32(H32A,H32B,H32C), C33(H33A,H33B,H33C), C34(H34A,H34B,H34C)
;
_olex2_submission_special_instructions 'No special instructions were received'

loop_
_space_group_symop_operation_xyz
'x, y, z'
'-x+1/2, y+1/2, -z+1/2'
'-x, -y, -z'
'x-1/2, -y-1/2, z-1/2'

loop_
_atom_site_label
_atom_site_type_symbol
_atom_site_fract_x
_atom_site_fract_y
_atom_site_fract_z
_atom_site_U_iso_or_equiv
_atom_site_adp_type
_atom_site_occupancy
_atom_site_site_symmetry_order
_atom_site_calc_flag
_atom_site_refinement_flags_posn
_atom_site_refinement_flags_adp
_atom_site_refinement_flags_occupancy
_atom_site_disorder_assembly
_atom_site_disorder_group
C1 C 0.35746(14) 0.5880(2) 0.63205(12) 0.0339(4) Uani 1 1 d . . . . .
H1 H 0.362118 0.486932 0.644544 0.041 Uiso 1 1 calc R . . . .
C2 C 0.43355(15) 0.6782(3) 0.66208(13) 0.0385(5) Uani 1 1 d . . . . .
H2 H 0.489914 0.639109 0.695735 0.046 Uiso 1 1 calc R . . . .
C3 C 0.42718(16) 0.8250(3) 0.64296(13) 0.0415(5) Uani 1 1 d . . . . .
H3 H 0.478933 0.886843 0.664250 0.050 Uiso 1 1 calc R . . . .
C4 C 0.34565(17) 0.8818(2) 0.59293(13) 0.0414(5) Uani 1 1 d . . . . .
H4 H 0.342076 0.982046 0.578857 0.050 Uiso 1 1 calc R . . . .
C5 C 0.26875(15) 0.7925(2) 0.56312(12) 0.0356(4) Uani 1 1 d . . . . .
H5 H 0.212754 0.831740 0.528930 0.043 Uiso 1 1 calc R . . . .
C6 C 0.27431(14) 0.6456(2) 0.58361(11) 0.0315(4) Uani 1 1 d . . . . .
C7 C 0.19062(13) 0.5508(2) 0.55421(11) 0.0299(4) Uani 1 1 d . . . . .
C8 C 0.19854(14) 0.4205(2) 0.50568(11) 0.0341(4) Uani 1 1 d . . . . .
F9 F 0.11785(9) 0.35384(15) 0.47216(8) 0.0444(3) Uani 1 1 d . . . . .
F10 F 0.22883(10) 0.46115(16) 0.44941(8) 0.0464(3) Uani 1 1 d . . . . .
F11 F 0.25660(9) 0.32020(14) 0.54806(7) 0.0417(3) Uani 1 1 d . . . . .
N12 N 0.10265(12) 0.62354(19) 0.53464(10) 0.0329(4) Uani 1 1 d . . . . .
H12 H 0.061(2) 0.582(3) 0.4922(18) 0.044(7) Uiso 1 1 d . . . . .
N13 N 0.13378(11) 0.51355(18) 0.59936(9) 0.0298(3) Uani 1 1 d . . . . .
C14 C 0.15621(12) 0.5902(2) 0.67396(10) 0.0271(4) Uani 1 1 d . . . . .
H14 H 0.179825 0.690396 0.670189 0.033 Uiso 1 1 calc R . . . .
N15 N 0.22701(11) 0.50375(16) 0.72984(9) 0.0278(3) Uani 1 1 d . . . . .
H15 H 0.224797 0.407883 0.726152 0.033 Uiso 1 1 calc R . . . .
C16 C 0.29572(13) 0.5667(2) 0.78696(11) 0.0274(4) Uani 1 1 d . . . . .
O17 O 0.30686(9) 0.69767(14) 0.79877(8) 0.0319(3) Uani 1 1 d . . . . .
O18 O 0.35231(9) 0.46430(14) 0.83161(8) 0.0309(3) Uani 1 1 d . . . . .
C19 C 0.42681(14) 0.5183(2) 0.89890(11) 0.0340(4) Uani 1 1 d . . . . .
H19A H 0.447223 0.439352 0.937776 0.041 Uiso 1 1 calc R . . . .
H19B H 0.403963 0.599986 0.922299 0.041 Uiso 1 1 calc R . . . .
C20 C 0.50708(14) 0.5701(2) 0.87844(11) 0.0326(4) Uani 1 1 d . . . . .
C21 C 0.56982(15) 0.4698(2) 0.86852(14) 0.0402(5) Uani 1 1 d . . . . .
H21 H 0.562409 0.368512 0.875878 0.048 Uiso 1 1 calc R . . . .
C22 C 0.64293(16) 0.5173(3) 0.84797(15) 0.0459(5) Uani 1 1 d . . . . .
H22 H 0.684915 0.448486 0.840773 0.055 Uiso 1 1 calc R . . . .
C23 C 0.65467(15) 0.6654(3) 0.83794(14) 0.0443(5) Uani 1 1 d . . . . .
H23 H 0.704708 0.697727 0.823901 0.053 Uiso 1 1 calc R . . . .
C24 C 0.59372(14) 0.7657(2) 0.84835(13) 0.0392(5) Uani 1 1 d . . . . .
H24 H 0.601890 0.866984 0.841631 0.047 Uiso 1 1 calc R . . . .
C25 C 0.52021(14) 0.7180(2) 0.86873(12) 0.0342(4) Uani 1 1 d . . . . .
H25 H 0.478598 0.787390 0.876077 0.041 Uiso 1 1 calc R . . . .
C26 C 0.06923(13) 0.5997(2) 0.69344(11) 0.0303(4) Uani 1 1 d . . . . .
H26A H 0.019691 0.643204 0.649241 0.036 Uiso 1 1 calc R . . . .
H26B H 0.049829 0.499907 0.701664 0.036 Uiso 1 1 calc R . . . .
C27 C 0.08246(13) 0.6906(2) 0.76506(11) 0.0308(4) Uani 1 1 d . . . . .
H27A H 0.135578 0.652008 0.808060 0.037 Uiso 1 1 calc R . . . .
H27B H 0.096853 0.792348 0.755126 0.037 Uiso 1 1 calc R . . . .
C28 C -0.00038(13) 0.6911(2) 0.78908(12) 0.0309(4) Uani 1 1 d . . . . .
O29 O -0.07675(10) 0.65528(18) 0.74805(9) 0.0397(3) Uani 1 1 d . . . . .
O30 O 0.02351(10) 0.73713(17) 0.86232(9) 0.0364(3) Uani 1 1 d . . . . .
C31 C -0.04391(16) 0.7522(3) 0.90151(13) 0.0400(5) Uani 1 1 d . . . . .
C32 C -0.08941(17) 0.6054(3) 0.90356(15) 0.0431(5) Uani 1 1 d . . . . .
H32A H -0.128326 0.577873 0.851068 0.065 Uiso 1 1 calc GR . . . .
H32B H -0.127062 0.613230 0.936221 0.065 Uiso 1 1 calc GR . . . .
H32C H -0.042076 0.530786 0.924690 0.065 Uiso 1 1 calc GR . . . .
C33 C 0.0164(2) 0.7986(3) 0.98232(16) 0.0520(6) Uani 1 1 d . . . . .
H33A H 0.061146 0.721554 1.005839 0.078 Uiso 1 1 calc GR . . . .
H33B H -0.021898 0.815229 1.013855 0.078 Uiso 1 1 calc GR . . . .
H33C H 0.048727 0.889013 0.979351 0.078 Uiso 1 1 calc GR . . . .
C34 C -0.11313(19) 0.8698(3) 0.86185(18) 0.0510(6) Uani 1 1 d . . . . .
H34A H -0.080691 0.959122 0.857298 0.077 Uiso 1 1 calc GR . . . .
H34B H -0.152122 0.889988 0.892387 0.077 Uiso 1 1 calc GR . . . .
H34C H -0.151283 0.836175 0.810265 0.077 Uiso 1 1 calc GR . . . .

loop_
_atom_site_aniso_label
_atom_site_aniso_U_11
_atom_site_aniso_U_22
_atom_site_aniso_U_33
_atom_site_aniso_U_23
_atom_site_aniso_U_13
_atom_site_aniso_U_12
C1 0.0364(10) 0.0347(9) 0.0318(10) -0.0023(8) 0.0133(8) -0.0020(8)
C2 0.0331(10) 0.0480(12) 0.0359(10) -0.0063(9) 0.0140(8) -0.0051(9)
C3 0.0457(11) 0.0431(11) 0.0427(12) -0.0127(9) 0.0242(9) -0.0146(9)
C4 0.0561(13) 0.0323(10) 0.0433(12) -0.0036(9) 0.0267(10) -0.0059(9)
C5 0.0425(11) 0.0342(10) 0.0337(10) 0.0000(8) 0.0178(8) 0.0006(8)
C6 0.0358(10) 0.0339(9) 0.0269(9) -0.0013(7) 0.0137(7) -0.0020(8)
C7 0.0355(9) 0.0294(9) 0.0248(9) 0.0009(7) 0.0104(7) -0.0004(7)
C8 0.0355(10) 0.0370(10) 0.0275(9) -0.0034(8) 0.0082(8) 0.0002(8)
F9 0.0399(7) 0.0480(7) 0.0402(7) -0.0161(6) 0.0076(5) -0.0052(5)
F10 0.0610(8) 0.0493(7) 0.0354(7) -0.0037(5) 0.0250(6) 0.0012(6)
F11 0.0471(7) 0.0335(6) 0.0394(7) -0.0046(5) 0.0088(5) 0.0045(5)
N12 0.0336(8) 0.0355(8) 0.0282(8) 0.0039(7) 0.0090(7) 0.0018(7)
N13 0.0315(8) 0.0295(7) 0.0272(8) 0.0014(6) 0.0087(6) -0.0002(6)
C14 0.0296(8) 0.0251(8) 0.0264(9) 0.0007(7) 0.0096(7) 0.0013(7)
N15 0.0322(8) 0.0214(7) 0.0284(8) -0.0005(6) 0.0086(6) -0.0002(6)
C16 0.0300(8) 0.0263(8) 0.0276(9) 0.0009(7) 0.0120(7) 0.0023(7)
O17 0.0341(7) 0.0232(6) 0.0350(7) -0.0013(5) 0.0081(5) 0.0000(5)
O18 0.0327(7) 0.0264(6) 0.0298(7) 0.0014(5) 0.0060(5) 0.0012(5)
C19 0.0352(10) 0.0337(9) 0.0282(9) 0.0019(7) 0.0050(7) 0.0006(8)
C20 0.0341(9) 0.0307(9) 0.0277(9) -0.0002(7) 0.0043(7) 0.0008(7)
C21 0.0374(10) 0.0327(10) 0.0443(12) -0.0012(8) 0.0063(9) 0.0013(8)
C22 0.0368(11) 0.0438(12) 0.0543(14) -0.0062(10) 0.0122(10) 0.0044(9)
C23 0.0342(10) 0.0510(13) 0.0451(12) -0.0018(10) 0.0106(9) -0.0038(9)
C24 0.0359(10) 0.0363(10) 0.0384(11) -0.0002(8) 0.0043(8) -0.0061(8)
C25 0.0340(9) 0.0308(9) 0.0323(10) -0.0028(8) 0.0048(7) 0.0009(7)
C26 0.0286(9) 0.0308(9) 0.0312(9) -0.0013(7) 0.0099(7) -0.0016(7)
C27 0.0324(9) 0.0308(9) 0.0308(9) -0.0014(7) 0.0130(7) -0.0018(7)
C28 0.0348(9) 0.0268(8) 0.0342(10) 0.0016(7) 0.0159(8) 0.0008(7)
O29 0.0324(7) 0.0456(8) 0.0412(8) -0.0037(6) 0.0129(6) -0.0038(6)
O30 0.0382(7) 0.0399(7) 0.0358(8) -0.0042(6) 0.0189(6) -0.0027(6)
C31 0.0450(11) 0.0413(11) 0.0438(12) -0.0043(9) 0.0281(9) -0.0018(9)
C32 0.0477(12) 0.0395(11) 0.0501(13) 0.0028(9) 0.0271(10) -0.0004(9)
C33 0.0627(15) 0.0570(15) 0.0470(13) -0.0120(11) 0.0327(12) -0.0086(12)
C34 0.0562(14) 0.0388(11) 0.0706(17) 0.0002(11) 0.0377(13) 0.0055(10)

loop_
_atom_type_symbol
_atom_type_description
_atom_type_scat_dispersion_real
_atom_type_scat_dispersion_imag
_atom_type_scat_source
C C 0.0181 0.0091 'International Tables Vol C Tables 4.2.6.8 and 6.1.1.4'
H H 0.0000 0.0000 'International Tables Vol C Tables 4.2.6.8 and 6.1.1.4'
F F 0.0727 0.0534 'International Tables Vol C Tables 4.2.6.8 and 6.1.1.4'
N N 0.0311 0.0180 'International Tables Vol C Tables 4.2.6.8 and 6.1.1.4'
O O 0.0492 0.0322 'International Tables Vol C Tables 4.2.6.8 and 6.1.1.4'

loop_
_geom_angle_atom_site_label_1
_geom_angle_atom_site_label_2
_geom_angle_atom_site_label_3
_geom_angle
_geom_angle_site_symmetry_1
_geom_angle_site_symmetry_3
_geom_angle_publ_flag
C2 C1 H1 120.0 . . ?
C2 C1 C6 120.1(2) . . ?
C6 C1 H1 120.0 . . ?
C1 C2 H2 120.0 . . ?
C3 C2 C1 120.0(2) . . ?
C3 C2 H2 120.0 . . ?
C2 C3 H3 119.9 . . ?
C4 C3 C2 120.2(2) . . ?
C4 C3 H3 119.9 . . ?
C3 C4 H4 119.9 . . ?
C3 C4 C5 120.2(2) . . ?
C5 C4 H4 119.9 . . ?
C4 C5 H5 120.1 . . ?
C6 C5 C4 119.8(2) . . ?
C6 C5 H5 120.1 . . ?
C1 C6 C7 120.46(18) . . ?
C5 C6 C1 119.73(19) . . ?
C5 C6 C7 119.81(18) . . ?
C6 C7 C8 115.32(17) . . ?
N12 C7 C6 116.69(17) . . ?
N12 C7 C8 118.46(16) . . ?
N12 C7 N13 62.60(12) . . ?
N13 C7 C6 123.61(16) . . ?
N13 C7 C8 110.19(16) . . ?
F9 C8 C7 111.97(17) . . ?
F10 C8 C7 111.33(17) . . ?
F10 C8 F9 107.22(16) . . ?
F11 C8 C7 111.78(16) . . ?
F11 C8 F9 106.92(17) . . ?
F11 C8 F10 107.34(17) . . ?
C7 N12 H12 110.6(18) . . ?
C7 N12 N13 58.82(12) . . ?
N13 N12 H12 109.6(19) . . ?
C7 N13 N12 58.58(12) . . ?
C7 N13 C14 115.63(15) . . ?
C14 N13 N12 109.22(14) . . ?
N13 C14 H14 110.1 . . ?
N13 C14 C26 108.03(15) . . ?
N15 C14 N13 106.16(14) . . ?
N15 C14 H14 110.1 . . ?
N15 C14 C26 112.29(15) . . ?
C26 C14 H14 110.1 . . ?
C14 N15 H15 119.2 . . ?
C16 N15 C14 121.52(15) . . ?
C16 N15 H15 119.2 . . ?
N15 C16 O18 110.59(15) . . ?
O17 C16 N15 125.98(17) . . ?
O17 C16 O18 123.43(17) . . ?
C16 O18 C19 116.05(15) . . ?
O18 C19 H19A 109.2 . . ?
O18 C19 H19B 109.2 . . ?
O18 C19 C20 112.02(16) . . ?
H19A C19 H19B 107.9 . . ?
C20 C19 H19A 109.2 . . ?
C20 C19 H19B 109.2 . . ?
C21 C20 C19 120.40(19) . . ?
C25 C20 C19 120.80(19) . . ?
C25 C20 C21 118.8(2) . . ?
C20 C21 H21 119.8 . . ?
C22 C21 C20 120.4(2) . . ?
C22 C21 H21 119.8 . . ?
C21 C22 H22 120.0 . . ?
C23 C22 C21 120.0(2) . . ?
C23 C22 H22 120.0 . . ?
C22 C23 H23 120.0 . . ?
C24 C23 C22 120.1(2) . . ?
C24 C23 H23 120.0 . . ?
C23 C24 H24 120.1 . . ?
C23 C24 C25 119.9(2) . . ?
C25 C24 H24 120.1 . . ?
C20 C25 C24 120.8(2) . . ?
C20 C25 H25 119.6 . . ?
C24 C25 H25 119.6 . . ?
C14 C26 H26A 109.2 . . ?
C14 C26 H26B 109.2 . . ?
H26A C26 H26B 107.9 . . ?
C27 C26 C14 112.22(15) . . ?
C27 C26 H26A 109.2 . . ?
C27 C26 H26B 109.2 . . ?
C26 C27 H27A 109.0 . . ?
C26 C27 H27B 109.0 . . ?
H27A C27 H27B 107.8 . . ?
C28 C27 C26 113.01(16) . . ?
C28 C27 H27A 109.0 . . ?
C28 C27 H27B 109.0 . . ?
O29 C28 C27 124.74(19) . . ?
O29 C28 O30 125.64(19) . . ?
O30 C28 C27 109.62(16) . . ?
C28 O30 C31 122.14(16) . . ?
O30 C31 C32 110.20(18) . . ?
O30 C31 C33 102.03(18) . . ?
O30 C31 C34 109.62(19) . . ?
C33 C31 C32 110.7(2) . . ?
C34 C31 C32 112.3(2) . . ?
C34 C31 C33 111.5(2) . . ?
C31 C32 H32A 109.5 . . ?
C31 C32 H32B 109.5 . . ?
C31 C32 H32C 109.5 . . ?
H32A C32 H32B 109.5 . . ?
H32A C32 H32C 109.5 . . ?
H32B C32 H32C 109.5 . . ?
C31 C33 H33A 109.5 . . ?
C31 C33 H33B 109.5 . . ?
C31 C33 H33C 109.5 . . ?
H33A C33 H33B 109.5 . . ?
H33A C33 H33C 109.5 . . ?
H33B C33 H33C 109.5 . . ?
C31 C34 H34A 109.5 . . ?
C31 C34 H34B 109.5 . . ?
C31 C34 H34C 109.5 . . ?
H34A C34 H34B 109.5 . . ?
H34A C34 H34C 109.5 . . ?
H34B C34 H34C 109.5 . . ?

loop_
_geom_bond_atom_site_label_1
_geom_bond_atom_site_label_2
_geom_bond_distance
_geom_bond_site_symmetry_2
_geom_bond_publ_flag
C1 H1 0.9500 . ?
C1 C2 1.390(3) . ?
C1 C6 1.394(3) . ?
C2 H2 0.9500 . ?
C2 C3 1.384(3) . ?
C3 H3 0.9500 . ?
C3 C4 1.384(4) . ?
C4 H4 0.9500 . ?
C4 C5 1.394(3) . ?
C5 H5 0.9500 . ?
C5 C6 1.391(3) . ?
C6 C7 1.500(3) . ?
C7 C8 1.523(3) . ?
C7 N12 1.450(3) . ?
C7 N13 1.453(3) . ?
C8 F9 1.337(2) . ?
C8 F10 1.336(3) . ?
C8 F11 1.334(2) . ?
N12 H12 0.91(3) . ?
N12 N13 1.508(2) . ?
N13 C14 1.476(2) . ?
C14 H14 1.0000 . ?
C14 N15 1.453(2) . ?
C14 C26 1.520(3) . ?
N15 H15 0.8800 . ?
N15 C16 1.342(3) . ?
C16 O17 1.220(2) . ?
C16 O18 1.352(2) . ?
O18 C19 1.458(2) . ?
C19 H19A 0.9900 . ?
C19 H19B 0.9900 . ?
C19 C20 1.503(3) . ?
C20 C21 1.398(3) . ?
C20 C25 1.391(3) . ?
C21 H21 0.9500 . ?
C21 C22 1.389(4) . ?
C22 H22 0.9500 . ?
C22 C23 1.389(4) . ?
C23 H23 0.9500 . ?
C23 C24 1.381(4) . ?
C24 H24 0.9500 . ?
C24 C25 1.394(3) . ?
C25 H25 0.9500 . ?
C26 H26A 0.9900 . ?
C26 H26B 0.9900 . ?
C26 C27 1.516(3) . ?
C27 H27A 0.9900 . ?
C27 H27B 0.9900 . ?
C27 C28 1.503(3) . ?
C28 O29 1.210(3) . ?
C28 O30 1.341(3) . ?
O30 C31 1.475(2) . ?
C31 C32 1.526(3) . ?
C31 C33 1.520(4) . ?
C31 C34 1.518(4) . ?
C32 H32A 0.9800 . ?
C32 H32B 0.9800 . ?
C32 H32C 0.9800 . ?
C33 H33A 0.9800 . ?
C33 H33B 0.9800 . ?
C33 H33C 0.9800 . ?
C34 H34A 0.9800 . ?
C34 H34B 0.9800 . ?
C34 H34C 0.9800 . ?

loop_
_geom_torsion_atom_site_label_1
_geom_torsion_atom_site_label_2
_geom_torsion_atom_site_label_3
_geom_torsion_atom_site_label_4
_geom_torsion
_geom_torsion_site_symmetry_1
_geom_torsion_site_symmetry_2
_geom_torsion_site_symmetry_3
_geom_torsion_site_symmetry_4
_geom_torsion_publ_flag
C1 C2 C3 C4 -1.1(3) . . . . ?
C1 C6 C7 C8 -60.6(2) . . . . ?
C1 C6 C7 N12 153.55(18) . . . . ?
C1 C6 C7 N13 80.1(3) . . . . ?
C2 C1 C6 C5 2.5(3) . . . . ?
C2 C1 C6 C7 -176.84(18) . . . . ?
C2 C3 C4 C5 1.7(3) . . . . ?
C3 C4 C5 C6 -0.2(3) . . . . ?
C4 C5 C6 C1 -1.8(3) . . . . ?
C4 C5 C6 C7 177.46(19) . . . . ?
C5 C6 C7 C8 120.2(2) . . . . ?
C5 C6 C7 N12 -25.7(3) . . . . ?
C5 C6 C7 N13 -99.2(2) . . . . ?
C6 C1 C2 C3 -1.0(3) . . . . ?
C6 C7 C8 F9 -170.78(16) . . . . ?
C6 C7 C8 F10 -50.8(2) . . . . ?
C6 C7 C8 F11 69.3(2) . . . . ?
C6 C7 N12 N13 -115.93(19) . . . . ?
C6 C7 N13 N12 105.2(2) . . . . ?
C6 C7 N13 C14 7.5(3) . . . . ?
C7 N12 N13 C14 108.89(16) . . . . ?
C7 N13 C14 N15 -86.91(18) . . . . ?
C7 N13 C14 C26 152.45(16) . . . . ?
C8 C7 N12 N13 99.28(19) . . . . ?
C8 C7 N13 N12 -112.41(17) . . . . ?
C8 C7 N13 C14 149.84(16) . . . . ?
N12 C7 C8 F9 -25.5(3) . . . . ?
N12 C7 C8 F10 94.5(2) . . . . ?
N12 C7 C8 F11 -145.47(17) . . . . ?
N12 C7 N13 C14 -97.75(17) . . . . ?
N12 N13 C14 N15 -150.48(14) . . . . ?
N12 N13 C14 C26 88.88(17) . . . . ?
N13 C7 C8 F9 43.5(2) . . . . ?
N13 C7 C8 F10 163.49(16) . . . . ?
N13 C7 C8 F11 -76.5(2) . . . . ?
N13 C14 N15 C16 143.33(17) . . . . ?
N13 C14 C26 C27 -173.98(15) . . . . ?
C14 N15 C16 O17 0.2(3) . . . . ?
C14 N15 C16 O18 179.55(16) . . . . ?
C14 C26 C27 C28 -175.22(16) . . . . ?
N15 C14 C26 C27 69.3(2) . . . . ?
N15 C16 O18 C19 -176.24(16) . . . . ?
C16 O18 C19 C20 -82.0(2) . . . . ?
O17 C16 O18 C19 3.2(3) . . . . ?
O18 C19 C20 C21 -79.8(2) . . . . ?
O18 C19 C20 C25 99.9(2) . . . . ?
C19 C20 C21 C22 178.6(2) . . . . ?
C19 C20 C25 C24 -178.80(18) . . . . ?
C20 C21 C22 C23 0.7(4) . . . . ?
C21 C20 C25 C24 1.0(3) . . . . ?
C21 C22 C23 C24 0.0(4) . . . . ?
C22 C23 C24 C25 -0.2(3) . . . . ?
C23 C24 C25 C20 -0.3(3) . . . . ?
C25 C20 C21 C22 -1.1(3) . . . . ?
C26 C14 N15 C16 -98.8(2) . . . . ?
C26 C27 C28 O29 -17.2(3) . . . . ?
C26 C27 C28 O30 162.89(16) . . . . ?
C27 C28 O30 C31 178.64(17) . . . . ?
C28 O30 C31 C32 59.5(3) . . . . ?
C28 O30 C31 C33 177.18(19) . . . . ?
C28 O30 C31 C34 -64.6(3) . . . . ?
O29 C28 O30 C31 -1.3(3) . . . . ?
